data_1557692
loop_
_publ_author_name
'Kochanowska-Karamyan, Anna J.'
'Araujo, Hugo C.'
'Zhang, Xiong'
'El-Alfy, Abir'
'Carvalho, Paulo'
'Avery, Mitchell A.'
'Holmbo, Stephen D.'
'Magolan, Jakob'
'Hamann, Mark T.'

_publ_section_title
;
 Isolation and Synthesis of Veranamine, an Antidepressant Lead from the
 Marine Sponge Verongula rigida
;
_journal_name_full 'Journal of Natural Products'
_journal_paper_doi 10.1021/acs.jnatprod.9b01107
_journal_year 2020
_chemical_formula_moiety 'C15 H16 Br N2'
_chemical_formula_sum 'C15 H16 Br N2'
_chemical_formula_weight 304.21
_chemical_name_common Veranamine
_chemical_name_systematic 8-bromo-4,5,5-trimethyl-5,6-dihydrobenzo[c][2,7]naphthyridine
_space_group_crystal_system monoclinic
_space_group_IT_number 14
_space_group_name_Hall '-P 2yn'
_space_group_name_H-M_alt 'P 1 21/n 1'
_atom_sites_solution_hydrogens geom
_atom_sites_solution_primary direct
_atom_sites_solution_secondary difmap
_audit_creation_method SHELXL-2014/7
_audit_update_record
;
2018-12-05 # Formatted by publCIF

;
_cell_angle_alpha 90
_cell_angle_beta 107.0600(10)
_cell_angle_gamma 90
_cell_formula_units_Z 4
_cell_length_a 10.7086(2)
_cell_length_b 9.7764(2)
_cell_length_c 13.0365(3)
_cell_measurement_reflns_used 2638
_cell_measurement_temperature 100(2)
_cell_measurement_theta_max 67.85
_cell_measurement_theta_min 4.72
_cell_volume 1304.76(5)
_computing_cell_refinement 'Bruker SMART'
_computing_data_collection 'Bruker SMART'
_computing_data_reduction 'Bruker SAINT'
_computing_molecular_graphics 'Bruker SHELXTL'
_computing_publication_material 'Bruker SHELXTL'
_computing_structure_refinement 'SHELXL-2014/7 (Sheldrick, 2014)'
_computing_structure_solution 'SHELXS-97 (Sheldrick, 1990)'
_diffrn_ambient_temperature 100(2)
_diffrn_measured_fraction_theta_full 0.926
_diffrn_measured_fraction_theta_max 0.899
_diffrn_measurement_device_type 'CCD area detector'
_diffrn_measurement_method 'phi and omega scans'
_diffrn_radiation_type CuK\a
_diffrn_radiation_wavelength 1.54178
_diffrn_reflns_av_R_equivalents 0.0274
_diffrn_reflns_av_unetI/netI 0.0283
_diffrn_reflns_Laue_measured_fraction_full 0.926
_diffrn_reflns_Laue_measured_fraction_max 0.899
_diffrn_reflns_limit_h_max 12
_diffrn_reflns_limit_h_min -8
_diffrn_reflns_limit_k_max 10
_diffrn_reflns_limit_k_min -11
_diffrn_reflns_limit_l_max 15
_diffrn_reflns_limit_l_min -15
_diffrn_reflns_number 5376
_diffrn_reflns_point_group_measured_fraction_full 0.926
_diffrn_reflns_point_group_measured_fraction_max 0.899
_diffrn_reflns_theta_full 67.679
_diffrn_reflns_theta_max 70.360
_diffrn_reflns_theta_min 4.717
_diffrn_source 'fine-focus sealed tube'
_exptl_absorpt_coefficient_mu 4.140
_exptl_absorpt_correction_type none
_exptl_crystal_colour Red
_exptl_crystal_density_diffrn 1.549
_exptl_crystal_description Plates
_exptl_crystal_F_000 620
_exptl_crystal_size_max 0.230
_exptl_crystal_size_mid 0.120
_exptl_crystal_size_min 0.100
_refine_diff_density_max 0.994
_refine_diff_density_min -0.665
_refine_diff_density_rms 0.087
_refine_ls_extinction_method none
_refine_ls_goodness_of_fit_ref 1.059
_refine_ls_hydrogen_treatment constr
_refine_ls_matrix_type full
_refine_ls_number_parameters 166
_refine_ls_number_reflns 2236
_refine_ls_number_restraints 0
_refine_ls_restrained_S_all 1.059
_refine_ls_R_factor_all 0.0428
_refine_ls_R_factor_gt 0.0385
_refine_ls_shift/su_max 0.000
_refine_ls_shift/su_mean 0.000
_refine_ls_structure_factor_coef Fsqd
_refine_ls_weighting_details 'w=1/[\s^2^(Fo^2^)+(0.0616P)^2^+1.6484P] where P=(Fo^2^+2Fc^2^)/3'
_refine_ls_weighting_scheme calc
_refine_ls_wR_factor_gt 0.1019
_refine_ls_wR_factor_ref 0.1054
_reflns_Friedel_coverage 0.000
_reflns_number_gt 2012
_reflns_number_total 2236
_reflns_threshold_expression 'I > 2\s(I)'
_cod_data_source_file np9b01107_si_002.cif
_cod_data_source_block Anna_2_0ma
_cod_original_sg_symbol_H-M 'P 21/n'
_cod_database_code 1557692
_shelx_shelxl_version_number 2014/7
_shelx_space_group_comment
;
The symmetry employed for this shelxl refinement is uniquely defined
by the following loop, which should always be used as a source of
symmetry information in preference to the above space-group names.
They are only intended as comments.
;
_shelx_estimated_absorpt_t_min 0.449
_shelx_estimated_absorpt_t_max 0.682
_publcif_funding_html
;
;

loop_
_space_group_symop_operation_xyz
'x, y, z'
'-x+1/2, y+1/2, -z+1/2'
'-x, -y, -z'
'x-1/2, -y-1/2, z-1/2'

loop_
_atom_site_label
_atom_site_type_symbol
_atom_site_fract_x
_atom_site_fract_y
_atom_site_fract_z
_atom_site_U_iso_or_equiv
_atom_site_adp_type
_atom_site_occupancy
_atom_site_site_symmetry_order
_atom_site_calc_flag
_atom_site_refinement_flags_posn
_atom_site_refinement_flags_adp
_atom_site_refinement_flags_occupancy
_atom_site_disorder_assembly
_atom_site_disorder_group
Br1 Br 0.90686(3) -0.07483(4) 0.86193(3) 0.03149(16) Uani 1 1 d . . . . .
N1 N 0.4964(3) 0.0927(3) 0.1707(2) 0.0248(6) Uani 1 1 d . . . . .
N2 N 0.7938(2) 0.2211(3) 0.51192(19) 0.0211(5) Uani 1 1 d . . . . .
H10 H 0.8713 0.2552 0.5480 0.025 Uiso 1 1 calc R U . . .
H11 H 0.7338 0.2768 0.5238 0.025 Uiso 1 1 calc R U . . .
C1 C 0.6480(3) 0.2624(4) 0.1522(3) 0.0305(7) Uani 1 1 d . . . . .
H13 H 0.6214 0.2287 0.0798 0.046 Uiso 1 1 calc R U . . .
H1 H 0.7414 0.2701 0.1766 0.046 Uiso 1 1 calc R U . . .
H12 H 0.6096 0.3507 0.1545 0.046 Uiso 1 1 calc R U . . .
C2 C 0.6032(3) 0.1646(3) 0.2238(2) 0.0230(6) Uani 1 1 d . . . . .
C3 C 0.6680(3) 0.1440(3) 0.3336(2) 0.0199(6) Uani 1 1 d . . . . .
C4 C 0.6283(3) 0.0321(3) 0.3851(3) 0.0201(6) Uani 1 1 d . . . . .
C5 C 0.7004(3) -0.0020(3) 0.4967(2) 0.0205(6) Uani 1 1 d . . . . .
C6 C 0.6880(3) -0.1279(3) 0.5453(3) 0.0243(7) Uani 1 1 d . . . . .
H15 H 0.6366 -0.1965 0.5043 0.029 Uiso 1 1 calc R U . . .
C7 C 0.7503(3) -0.1519(3) 0.6527(3) 0.0271(7) Uani 1 1 d . . . . .
H16 H 0.7422 -0.2356 0.6840 0.033 Uiso 1 1 calc R U . . .
C8 C 0.8251(3) -0.0480(3) 0.7124(2) 0.0243(7) Uani 1 1 d . . . . .
C9 C 0.5193(3) -0.0432(3) 0.3267(3) 0.0234(7) Uani 1 1 d . . . . .
H14 H 0.4903 -0.1173 0.3582 0.028 Uiso 1 1 calc R U . . .
C10 C 0.4558(3) -0.0071(3) 0.2234(3) 0.0254(7) Uani 1 1 d . . . . .
H2 H 0.3803 -0.0545 0.1877 0.031 Uiso 1 1 calc R U . . .
C11 C 0.7836(3) 0.2320(3) 0.3967(2) 0.0194(6) Uani 1 1 d . . . . .
C12 C 0.9103(3) 0.1794(4) 0.3767(2) 0.0242(7) Uani 1 1 d . . . . .
H3 H 0.9810 0.2403 0.4099 0.036 Uiso 1 1 calc R U . . .
H5 H 0.8989 0.1756 0.3009 0.036 Uiso 1 1 calc R U . . .
H4 H 0.9300 0.0896 0.4069 0.036 Uiso 1 1 calc R U . . .
C13 C 0.7656(3) 0.3857(3) 0.3740(3) 0.0269(7) Uani 1 1 d . . . . .
H6 H 0.6791 0.4123 0.3735 0.040 Uiso 1 1 calc R U . . .
H7 H 0.7778 0.4054 0.3054 0.040 Uiso 1 1 calc R U . . .
H8 H 0.8286 0.4356 0.4288 0.040 Uiso 1 1 calc R U . . .
C14 C 0.7815(3) 0.0987(3) 0.5584(2) 0.0196(6) Uani 1 1 d . . . . .
C15 C 0.8427(3) 0.0766(3) 0.6682(3) 0.0226(6) Uani 1 1 d . . . . .
H9 H 0.8941 0.1444 0.7103 0.027 Uiso 1 1 calc R U . . .

loop_
_atom_site_aniso_label
_atom_site_aniso_U_11
_atom_site_aniso_U_22
_atom_site_aniso_U_33
_atom_site_aniso_U_23
_atom_site_aniso_U_13
_atom_site_aniso_U_12
Br1 0.0306(2) 0.0388(3) 0.0277(2) 0.01228(14) 0.01257(15) 0.00757(14)
N1 0.0179(12) 0.0267(15) 0.0298(14) -0.0025(11) 0.0071(10) 0.0037(10)
N2 0.0214(12) 0.0208(13) 0.0239(12) -0.0002(11) 0.0112(9) -0.0002(10)
C1 0.0245(16) 0.037(2) 0.0285(16) 0.0101(15) 0.0060(12) -0.0015(14)
C2 0.0182(14) 0.0237(16) 0.0283(15) 0.0020(13) 0.0085(11) 0.0033(12)
C3 0.0168(13) 0.0193(15) 0.0267(15) 0.0005(13) 0.0114(11) 0.0037(11)
C4 0.0192(14) 0.0175(15) 0.0288(15) -0.0014(13) 0.0151(12) 0.0036(11)
C5 0.0197(14) 0.0203(15) 0.0265(15) 0.0027(13) 0.0147(11) 0.0035(12)
C6 0.0263(15) 0.0201(15) 0.0324(17) 0.0012(13) 0.0176(13) 0.0007(12)
C7 0.0256(16) 0.0248(17) 0.0369(18) 0.0092(14) 0.0186(13) 0.0050(13)
C8 0.0196(14) 0.0338(18) 0.0229(15) 0.0065(13) 0.0116(12) 0.0067(13)
C9 0.0188(14) 0.0219(16) 0.0333(17) -0.0009(13) 0.0135(12) -0.0005(12)
C10 0.0146(14) 0.0259(17) 0.0376(17) -0.0053(14) 0.0105(12) 0.0002(12)
C11 0.0188(14) 0.0193(15) 0.0222(14) 0.0014(12) 0.0094(11) -0.0015(11)
C12 0.0195(15) 0.0335(18) 0.0224(14) 0.0000(13) 0.0102(11) -0.0023(12)
C13 0.0292(16) 0.0224(16) 0.0294(16) 0.0025(14) 0.0090(13) -0.0028(13)
C14 0.0168(13) 0.0198(15) 0.0266(15) 0.0021(12) 0.0130(11) 0.0026(11)
C15 0.0218(15) 0.0252(17) 0.0243(15) 0.0026(13) 0.0121(12) 0.0025(12)

loop_
_atom_type_symbol
_atom_type_description
_atom_type_scat_dispersion_real
_atom_type_scat_dispersion_imag
_atom_type_scat_source
C C 0.0181 0.0091 'International Tables Vol C Tables 4.2.6.8 and 6.1.1.4'
H H 0.0000 0.0000 'International Tables Vol C Tables 4.2.6.8 and 6.1.1.4'
N N 0.0311 0.0180 'International Tables Vol C Tables 4.2.6.8 and 6.1.1.4'
Br Br -0.6763 1.2805 'International Tables Vol C Tables 4.2.6.8 and 6.1.1.4'

loop_
_geom_angle_atom_site_label_1
_geom_angle_atom_site_label_2
_geom_angle_atom_site_label_3
_geom_angle
_geom_angle_site_symmetry_1
_geom_angle_site_symmetry_3
_geom_angle_publ_flag
C10 N1 C2 118.1(3) . . ?
C14 N2 C11 121.8(3) . . ?
C14 N2 H10 106.9 . . ?
C11 N2 H10 106.9 . . ?
C14 N2 H11 106.9 . . ?
C11 N2 H11 106.9 . . ?
H10 N2 H11 106.7 . . ?
C2 C1 H13 109.5 . . ?
C2 C1 H1 109.5 . . ?
H13 C1 H1 109.5 . . ?
C2 C1 H12 109.5 . . ?
H13 C1 H12 109.5 . . ?
H1 C1 H12 109.5 . . ?
N1 C2 C3 122.6(3) . . ?
N1 C2 C1 112.8(3) . . ?
C3 C2 C1 124.5(3) . . ?
C2 C3 C4 117.8(3) . . ?
C2 C3 C11 122.9(3) . . ?
C4 C3 C11 119.2(3) . . ?
C9 C4 C3 117.9(3) . . ?
C9 C4 C5 122.0(3) . . ?
C3 C4 C5 120.1(3) . . ?
C14 C5 C6 118.7(3) . . ?
C14 C5 C4 117.8(3) . . ?
C6 C5 C4 123.5(3) . . ?
C7 C6 C5 121.5(3) . . ?
C7 C6 H15 119.3 . . ?
C5 C6 H15 119.3 . . ?
C8 C7 C6 118.2(3) . . ?
C8 C7 H16 120.9 . . ?
C6 C7 H16 120.9 . . ?
C7 C8 C15 122.7(3) . . ?
C7 C8 Br1 119.4(2) . . ?
C15 C8 Br1 118.0(3) . . ?
C10 C9 C4 119.6(3) . . ?
C10 C9 H14 120.2 . . ?
C4 C9 H14 120.2 . . ?
N1 C10 C9 123.6(3) . . ?
N1 C10 H2 118.2 . . ?
C9 C10 H2 118.2 . . ?
N2 C11 C13 103.6(2) . . ?
N2 C11 C3 108.2(2) . . ?
C13 C11 C3 114.3(2) . . ?
N2 C11 C12 109.9(2) . . ?
C13 C11 C12 111.2(2) . . ?
C3 C11 C12 109.5(2) . . ?
C11 C12 H3 109.5 . . ?
C11 C12 H5 109.5 . . ?
H3 C12 H5 109.5 . . ?
C11 C12 H4 109.5 . . ?
H3 C12 H4 109.5 . . ?
H5 C12 H4 109.5 . . ?
C11 C13 H6 109.5 . . ?
C11 C13 H7 109.5 . . ?
H6 C13 H7 109.5 . . ?
C11 C13 H8 109.5 . . ?
H6 C13 H8 109.5 . . ?
H7 C13 H8 109.5 . . ?
N2 C14 C5 119.1(3) . . ?
N2 C14 C15 120.6(3) . . ?
C5 C14 C15 120.2(3) . . ?
C8 C15 C14 118.6(3) . . ?
C8 C15 H9 120.7 . . ?
C14 C15 H9 120.7 . . ?

loop_
_geom_bond_atom_site_label_1
_geom_bond_atom_site_label_2
_geom_bond_distance
_geom_bond_site_symmetry_2
_geom_bond_publ_flag
Br1 C8 1.907(3) . ?
N1 C10 1.337(4) . ?
N1 C2 1.347(4) . ?
N2 C14 1.366(4) . ?
N2 C11 1.478(4) . ?
N2 H10 0.8900 . ?
N2 H11 0.8900 . ?
C1 C2 1.510(4) . ?
C1 H13 0.9600 . ?
C1 H1 0.9600 . ?
C1 H12 0.9600 . ?
C2 C3 1.410(4) . ?
C3 C4 1.412(4) . ?
C3 C11 1.534(4) . ?
C4 C9 1.401(5) . ?
C4 C5 1.472(4) . ?
C5 C14 1.400(5) . ?
C5 C6 1.409(4) . ?
C6 C7 1.383(5) . ?
C6 H15 0.9300 . ?
C7 C8 1.383(5) . ?
C7 H16 0.9300 . ?
C8 C15 1.384(4) . ?
C9 C10 1.366(5) . ?
C9 H14 0.9300 . ?
C10 H2 0.9300 . ?
C11 C13 1.532(4) . ?
C11 C12 1.543(4) . ?
C12 H3 0.9600 . ?
C12 H5 0.9600 . ?
C12 H4 0.9600 . ?
C13 H6 0.9600 . ?
C13 H7 0.9600 . ?
C13 H8 0.9600 . ?
C14 C15 1.405(5) . ?
C15 H9 0.9300 . ?

loop_
_geom_hbond_atom_site_label_D
_geom_hbond_atom_site_label_H
_geom_hbond_atom_site_label_A
_geom_hbond_distance_DH
_geom_hbond_distance_HA
_geom_hbond_distance_DA
_geom_hbond_angle_DHA
_geom_hbond_site_symmetry_A
N2 H11 Br1 0.89 2.81 3.657(2) 159.1 2_656
N2 H10 N1 0.89 2.30 3.109(4) 150.6 4_666
N2 H11 Br1 0.89 2.81 3.657(2) 159.1 2_656
N2 H10 N1 0.89 2.30 3.109(4) 150.6 4_666
N2 H10 N1 0.89 2.30 3.109(4) 150.6 4_666
N2 H11 Br1 0.89 2.81 3.657(2) 159.1 2_656
N2 H10 N1 0.89 2.30 3.109(4) 150.6 4_666
N2 H11 Br1 0.89 2.81 3.657(2) 159.1 2_656

loop_
_geom_torsion_atom_site_label_1
_geom_torsion_atom_site_label_2
_geom_torsion_atom_site_label_3
_geom_torsion_atom_site_label_4
_geom_torsion
_geom_torsion_site_symmetry_1
_geom_torsion_site_symmetry_2
_geom_torsion_site_symmetry_3
_geom_torsion_site_symmetry_4
_geom_torsion_publ_flag
C10 N1 C2 C3 -4.0(4) . . . . ?
C10 N1 C2 C1 173.2(3) . . . . ?
N1 C2 C3 C4 8.1(4) . . . . ?
C1 C2 C3 C4 -168.7(3) . . . . ?
N1 C2 C3 C11 -175.5(3) . . . . ?
C1 C2 C3 C11 7.6(5) . . . . ?
C2 C3 C4 C9 -5.9(4) . . . . ?
C11 C3 C4 C9 177.6(2) . . . . ?
C2 C3 C4 C5 174.3(3) . . . . ?
C11 C3 C4 C5 -2.2(4) . . . . ?
C9 C4 C5 C14 -161.6(3) . . . . ?
C3 C4 C5 C14 18.2(4) . . . . ?
C9 C4 C5 C6 15.7(4) . . . . ?
C3 C4 C5 C6 -164.5(3) . . . . ?
C14 C5 C6 C7 2.1(4) . . . . ?
C4 C5 C6 C7 -175.2(3) . . . . ?
C5 C6 C7 C8 0.6(4) . . . . ?
C6 C7 C8 C15 -1.9(5) . . . . ?
C6 C7 C8 Br1 177.6(2) . . . . ?
C3 C4 C9 C10 0.2(4) . . . . ?
C5 C4 C9 C10 180.0(3) . . . . ?
C2 N1 C10 C9 -2.3(5) . . . . ?
C4 C9 C10 N1 4.2(5) . . . . ?
C14 N2 C11 C13 165.1(3) . . . . ?
C14 N2 C11 C3 43.4(3) . . . . ?
C14 N2 C11 C12 -76.1(3) . . . . ?
C2 C3 C11 N2 158.2(3) . . . . ?
C4 C3 C11 N2 -25.5(3) . . . . ?
C2 C3 C11 C13 43.4(4) . . . . ?
C4 C3 C11 C13 -140.3(3) . . . . ?
C2 C3 C11 C12 -82.0(3) . . . . ?
C4 C3 C11 C12 94.3(3) . . . . ?
C11 N2 C14 C5 -30.8(4) . . . . ?
C11 N2 C14 C15 153.0(3) . . . . ?
C6 C5 C14 N2 -179.9(2) . . . . ?
C4 C5 C14 N2 -2.4(4) . . . . ?
C6 C5 C14 C15 -3.6(4) . . . . ?
C4 C5 C14 C15 173.8(2) . . . . ?
C7 C8 C15 C14 0.4(4) . . . . ?
Br1 C8 C15 C14 -179.1(2) . . . . ?
N2 C14 C15 C8 178.6(3) . . . . ?
C5 C14 C15 C8 2.4(4) . . . . ?

loop_
_publcif_info_cif.paper_type
?
